data_7063054
loop_
_publ_author_name
'Sinha, Nitish Kumar'
'Khan, Hilal Ahmad'
'Sivasankar, Chinnappan'
'Thirupathi, Natesan'

_publ_section_title
;
 Guanidine-centred reactivity of CNN Pd(ii) pincer complexes including
 carboxylate-assisted N--H activation and --CH2-- \\rightarrow --C(O)--
 oxygenation
;
_journal_issue 13
_journal_name_full 'New Journal of Chemistry'
_journal_page_first 5710
_journal_page_last 5720
_journal_paper_doi 10.1039/D3NJ05516G
_journal_volume 48
_journal_year 2024
_chemical_formula_moiety 'C39 H36 N4 P Pd, C2 F3 O2, C7 H8'
_chemical_formula_sum 'C48 H44 F3 N4 O2 P Pd'
_chemical_formula_weight 903.24
_space_group_crystal_system triclinic
_space_group_IT_number 2
_space_group_name_Hall '-P 1'
_space_group_name_H-M_alt 'P -1'
_atom_sites_solution_hydrogens geom
_atom_sites_solution_primary dual
_audit_creation_date 2023-01-25
_audit_creation_method
;
Olex2 1.5
(compiled 2022.04.07 svn.rca3783a0 for OlexSys, GUI svn.r6498)
;
_audit_update_record
;
2023-09-24 deposited with the CCDC.	2024-02-23 downloaded from the CCDC.
;
_cell_angle_alpha 94.143(2)
_cell_angle_beta 109.681(2)
_cell_angle_gamma 90.228(2)
_cell_formula_units_Z 2
_cell_length_a 10.8143(3)
_cell_length_b 14.5146(3)
_cell_length_c 14.5400(4)
_cell_measurement_reflns_used 18893
_cell_measurement_temperature 293(2)
_cell_measurement_theta_max 29.1930
_cell_measurement_theta_min 3.3020
_cell_volume 2142.36(10)
_computing_cell_refinement 'CrysAlisPro 1.171.42.69a (Rigaku OD, 2022)'
_computing_data_collection 'CrysAlisPro 1.171.42.69a (Rigaku OD, 2022)'
_computing_data_reduction 'CrysAlisPro 1.171.42.69a (Rigaku OD, 2022)'
_computing_molecular_graphics 'Olex2 1.5 (Dolomanov et al., 2009)'
_computing_publication_material 'Olex2 1.5 (Dolomanov et al., 2009)'
_computing_structure_refinement 'SHELXL 2016/4 (Sheldrick, 2015)'
_computing_structure_solution 'SHELXT 2014/5 (Sheldrick, 2014)'
_diffrn_ambient_temperature 293(2)
_diffrn_detector 'Hybrid Pixel Array Detector'
_diffrn_detector_area_resol_mean 10.0000
_diffrn_detector_type HyPix
_diffrn_measured_fraction_theta_full 0.998
_diffrn_measured_fraction_theta_max 0.997
_diffrn_measurement_details
;
List of Runs (angles in degrees, time in seconds):

  # Type    Start    End  Width  t~exp~   \w     \q     \k     \f   Frames
#--------------------------------------------------------------------------
  1  \w    -32.00  -5.00   0.50    5.07    --   -5.68  94.00  53.00   54
  2  \w    -31.00  33.00   0.50    5.07    --    5.83 -94.00 -56.00  128
  3  \w    -11.00  33.00   0.50    5.07    --    5.83  94.00  53.00   88
  4  \w    -80.00   1.00   0.50    5.07    --   -5.68 -19.00-120.00  162
  5  \w    -63.00   1.00   0.50    5.07    --   -5.68 -57.00-180.00  128
  6  \w    -11.00  15.00   0.50    5.07    --   -5.68 -99.00  90.00   52
  7  \w    -22.00   4.00   0.50    5.07    --   -5.68 -38.00-180.00   52
  8  \w    -12.00  67.00   0.50    5.07    --   -5.68  38.00  30.00  158
  9  \w    -67.00 -41.00   0.50    5.07    --    5.83 -38.00 -30.00   52
 10  \w      2.00  29.00   0.50    5.07    --    5.83 -99.00-180.00   54
;
_diffrn_measurement_device 'four-circle diffractometer'
_diffrn_measurement_device_type 'XtaLAB Synergy, Single source at home/near, HyPix'
_diffrn_measurement_method '\w scans'
_diffrn_orient_matrix_type 'CrysAlisPro convention (1999,Acta A55,543-557)'
_diffrn_orient_matrix_UB_11 -0.0265915000
_diffrn_orient_matrix_UB_12 -0.0452542000
_diffrn_orient_matrix_UB_13 -0.0026166000
_diffrn_orient_matrix_UB_21 0.0248858000
_diffrn_orient_matrix_UB_22 0.0007253000
_diffrn_orient_matrix_UB_23 0.0518534000
_diffrn_orient_matrix_UB_31 -0.0594159000
_diffrn_orient_matrix_UB_32 0.0188244000
_diffrn_orient_matrix_UB_33 0.0022888000
_diffrn_radiation_monochromator mirror
_diffrn_radiation_probe x-ray
_diffrn_radiation_type 'Mo K\a'
_diffrn_radiation_wavelength 0.71073
_diffrn_reflns_av_R_equivalents 0.0543
_diffrn_reflns_av_unetI/netI 0.0510
_diffrn_reflns_Laue_measured_fraction_full 0.998
_diffrn_reflns_Laue_measured_fraction_max 0.997
_diffrn_reflns_limit_h_max 13
_diffrn_reflns_limit_h_min -13
_diffrn_reflns_limit_k_max 18
_diffrn_reflns_limit_k_min -18
_diffrn_reflns_limit_l_max 18
_diffrn_reflns_limit_l_min -17
_diffrn_reflns_number 31624
_diffrn_reflns_point_group_measured_fraction_full 0.998
_diffrn_reflns_point_group_measured_fraction_max 0.997
_diffrn_reflns_theta_full 25.242
_diffrn_reflns_theta_max 26.371
_diffrn_reflns_theta_min 3.120
_diffrn_source 'micro-focus sealed X-ray tube'
_diffrn_source_type 'PhotonJet (Mo) X-ray Source'
_exptl_absorpt_coefficient_mu 0.527
_exptl_absorpt_correction_T_max 1.00000
_exptl_absorpt_correction_T_min 0.87325
_exptl_absorpt_correction_type multi-scan
_exptl_absorpt_process_details
;
CrysAlisPro 1.171.42.69a (Rigaku Oxford Diffraction, 2022)
Empirical absorption correction using spherical harmonics,
implemented in SCALE3 ABSPACK scaling algorithm.
;
_exptl_crystal_density_diffrn 1.400
_exptl_crystal_description BLOCK
_exptl_crystal_F_000 928
_exptl_crystal_size_max 0.10
_exptl_crystal_size_mid 0.07
_exptl_crystal_size_min 0.05
_refine_diff_density_max 0.733
_refine_diff_density_min -0.608
_refine_diff_density_rms 0.081
_refine_ls_extinction_method none
_refine_ls_goodness_of_fit_ref 1.067
_refine_ls_hydrogen_treatment constr
_refine_ls_matrix_type full
_refine_ls_number_parameters 476
_refine_ls_number_reflns 8745
_refine_ls_number_restraints 0
_refine_ls_restrained_S_all 1.067
_refine_ls_R_factor_all 0.0644
_refine_ls_R_factor_gt 0.0502
_refine_ls_shift/su_max 0.001
_refine_ls_shift/su_mean 0.000
_refine_ls_structure_factor_coef Fsqd
_refine_ls_weighting_details 'w=1/[\s^2^(Fo^2^)+(0.0820P)^2^+1.0964P] where P=(Fo^2^+2Fc^2^)/3'
_refine_ls_weighting_scheme calc
_refine_ls_wR_factor_gt 0.1378
_refine_ls_wR_factor_ref 0.1481
_reflns_Friedel_coverage 0.000
_reflns_number_gt 7098
_reflns_number_total 8745
_reflns_threshold_expression 'I > 2\s(I)'
_cod_data_source_file d3nj05516g3.cif
_cod_data_source_block Complex-10
_cod_depositor_comments 'Adding full bibliography for 7063048--7063056.cif.'
_cod_database_code 7063054
_shelx_shelxl_version_number 2016/4
_chemical_oxdiff_formula 'C H N F Pd P'
_chemical_oxdiff_usercomment 24.01.2023
_shelx_space_group_comment
;
The symmetry employed for this shelxl refinement is uniquely defined
by the following loop, which should always be used as a source of
symmetry information in preference to the above space-group names.
They are only intended as comments.
;
_olex2_refinement_description
;
1. Fixed Uiso
 At 1.2 times of:
  All C(H) groups, All C(H,H) groups, All N(H) groups
 At 1.5 times of:
  All C(H,H,H) groups
2.a Secondary CH2 refined with riding coordinates:
 C16(H16A,H16B)
2.b Aromatic/amide H refined with riding coordinates:
 N1(H1), C35(H35), C21(H21), C20(H20), N2(H2), C4(H4), C6(H6), C33(H33),
 C23(H23), C5(H5), C19(H19), C36(H36), C18(H18), C27(H27), C29(H29), C39(H39),
 C37(H37), C38(H38), C24(H24), C10(H10), C11(H11), C12(H12), C13(H13), C32(H32),
  C31(H31), C30(H30), C25(H25), C26(H26), C43(H43), C44(H44), C45(H45),
 C46(H46), C47(H47)
2.c Fitted hexagon refined as free rotating group:
 C14(C9,C10,C11,C12,C13), C42(C43,C44,C45,C46,C47)
2.d Idealised Me refined as rotating group:
 C8(H8A,H8B,H8C), C15(H15A,H15B,H15C), C48(H48A,H48B,H48C)
;
_olex2_submission_special_instructions 'No special instructions were received'
_oxdiff_exptl_absorpt_empirical_details
;
Empirical correction (ABSPACK) includes:
- Absorption correction using spherical harmonics
- Frame scaling
;
_oxdiff_exptl_absorpt_empirical_full_max 1.786
_oxdiff_exptl_absorpt_empirical_full_min 0.794

loop_
_space_group_symop_operation_xyz
'x, y, z'
'-x, -y, -z'

loop_
_atom_site_label
_atom_site_type_symbol
_atom_site_fract_x
_atom_site_fract_y
_atom_site_fract_z
_atom_site_U_iso_or_equiv
_atom_site_adp_type
_atom_site_occupancy
_atom_site_site_symmetry_order
_atom_site_calc_flag
_atom_site_refinement_flags_posn
_atom_site_refinement_flags_adp
_atom_site_refinement_flags_occupancy
_atom_site_disorder_assembly
_atom_site_disorder_group
Pd1 Pd 0.40316(2) 0.55598(2) 0.29417(2) 0.05045(12) Uani 1 1 d . . . . .
P1 P 0.36572(9) 0.67115(5) 0.18985(7) 0.0485(2) Uani 1 1 d . . . . .
N4 N 0.6121(3) 0.5762(2) 0.3667(2) 0.0551(7) Uani 1 1 d . . . . .
N3 N 0.4455(3) 0.4355(2) 0.3618(3) 0.0617(8) Uani 1 1 d . . . . .
O1 O 0.3454(3) 0.7980(3) 0.5636(4) 0.1092(14) Uani 1 1 d . . . . .
N1 N 0.2427(3) 0.3648(2) 0.2739(3) 0.0697(9) Uani 1 1 d . . . . .
H1 H 0.207214 0.315417 0.238291 0.084 Uiso 1 1 calc R U . . .
C22 C 0.1992(4) 0.6937(2) 0.1117(3) 0.0536(8) Uani 1 1 d . . . . .
C3 C 0.2125(3) 0.5318(2) 0.2707(3) 0.0498(7) Uani 1 1 d . . . . .
C35 C 0.5633(4) 0.6008(3) 0.1212(3) 0.0663(10) Uani 1 1 d . . . . .
H35 H 0.598561 0.578155 0.182648 0.080 Uiso 1 1 calc R U . . .
C28 C 0.4292(3) 0.7833(2) 0.2529(3) 0.0525(8) Uani 1 1 d . . . . .
C2 C 0.1624(3) 0.4423(2) 0.2666(3) 0.0538(8) Uani 1 1 d . . . . .
C34 C 0.4470(4) 0.6491(2) 0.0980(3) 0.0572(9) Uani 1 1 d . . . . .
C21 C 0.6892(4) 0.6508(3) 0.3704(3) 0.0604(9) Uani 1 1 d . . . . .
H21 H 0.652836 0.698180 0.330938 0.072 Uiso 1 1 calc R U . . .
C20 C 0.8177(4) 0.6601(3) 0.4293(3) 0.0636(9) Uani 1 1 d . . . . .
H20 H 0.867543 0.712554 0.429663 0.076 Uiso 1 1 calc R U . . .
N2 N 0.4146(4) 0.2760(2) 0.3567(4) 0.1030(17) Uani 1 1 d . . . . .
H2 H 0.495396 0.270927 0.392530 0.124 Uiso 1 1 calc R U . . .
C4 C 0.1284(4) 0.6036(3) 0.2744(3) 0.0569(8) Uani 1 1 d . . . . .
H4 H 0.159766 0.664355 0.281280 0.068 Uiso 1 1 calc R U . . .
C7 C 0.0310(4) 0.4234(3) 0.2577(3) 0.0598(9) Uani 1 1 d . . . . .
C6 C -0.0484(4) 0.4976(3) 0.2585(3) 0.0682(10) Uani 1 1 d . . . . .
H6 H -0.135811 0.487028 0.252306 0.082 Uiso 1 1 calc R U . . .
C8 C -0.0228(4) 0.3257(3) 0.2504(4) 0.0769(12) Uani 1 1 d . . . . .
H8A H -0.112558 0.327331 0.247910 0.115 Uiso 1 1 calc R U . . .
H8B H 0.028392 0.295073 0.306553 0.115 Uiso 1 1 calc R U . . .
H8C H -0.018260 0.292757 0.191955 0.115 Uiso 1 1 calc R U . . .
C33 C 0.4845(4) 0.8483(3) 0.2124(3) 0.0645(10) Uani 1 1 d . . . . .
H33 H 0.493210 0.834525 0.151436 0.077 Uiso 1 1 calc R U . . .
C17 C 0.6657(4) 0.5089(2) 0.4245(3) 0.0566(8) Uani 1 1 d . . . . .
C23 C 0.1222(4) 0.6217(3) 0.0505(3) 0.0684(10) Uani 1 1 d . . . . .
H23 H 0.156065 0.562935 0.050095 0.082 Uiso 1 1 calc R U . . .
C5 C 0.0003(4) 0.5870(3) 0.2683(3) 0.0685(11) Uani 1 1 d . . . . .
H5 H -0.053525 0.636243 0.270816 0.082 Uiso 1 1 calc R U . . .
C19 C 0.8724(4) 0.5898(3) 0.4885(3) 0.0671(10) Uani 1 1 d . . . . .
H19 H 0.959891 0.594106 0.529067 0.081 Uiso 1 1 calc R U . . .
C36 C 0.6271(5) 0.5864(3) 0.0526(4) 0.0771(12) Uani 1 1 d . . . . .
H36 H 0.705416 0.554928 0.068857 0.093 Uiso 1 1 calc R U . . .
C1 C 0.3714(4) 0.3606(3) 0.3318(4) 0.0699(11) Uani 1 1 d . . . . .
C18 C 0.7958(4) 0.5142(3) 0.4861(3) 0.0658(10) Uani 1 1 d . . . . .
H18 H 0.830527 0.466445 0.525471 0.079 Uiso 1 1 calc R U . . .
F2 F 0.1805(4) 0.9359(3) 0.5199(5) 0.171(2) Uani 1 1 d . . . . .
C27 C 0.1472(4) 0.7807(3) 0.1101(4) 0.0728(11) Uani 1 1 d . . . . .
H27 H 0.196924 0.829799 0.150510 0.087 Uiso 1 1 calc R U . . .
C29 C 0.4181(4) 0.8044(3) 0.3446(3) 0.0691(10) Uani 1 1 d . . . . .
H29 H 0.381872 0.760847 0.372799 0.083 Uiso 1 1 calc R U . . .
C16 C 0.5817(4) 0.4256(3) 0.4217(4) 0.0731(12) Uani 1 1 d . . . . .
H16A H 0.616009 0.371799 0.395970 0.088 Uiso 1 1 calc R U . . .
H16B H 0.586193 0.415219 0.487914 0.088 Uiso 1 1 calc R U . . .
C39 C 0.3976(5) 0.6806(3) 0.0059(4) 0.0770(12) Uani 1 1 d . . . . .
H39 H 0.320442 0.713311 -0.010931 0.092 Uiso 1 1 calc R U . . .
F3 F 0.0250(4) 0.8535(3) 0.5132(5) 0.184(2) Uani 1 1 d . . . . .
C37 C 0.5755(5) 0.6180(3) -0.0379(4) 0.0843(14) Uani 1 1 d . . . . .
H37 H 0.618308 0.608103 -0.083336 0.101 Uiso 1 1 calc R U . . .
C38 C 0.4604(6) 0.6644(4) -0.0621(4) 0.0924(16) Uani 1 1 d . . . . .
H38 H 0.424319 0.685164 -0.124366 0.111 Uiso 1 1 calc R U . . .
C24 C -0.0036(5) 0.6369(4) -0.0094(4) 0.0906(15) Uani 1 1 d . . . . .
H24 H -0.055211 0.588278 -0.049297 0.109 Uiso 1 1 calc R U . . .
C14 C 0.3279(3) 0.1483(2) 0.2392(3) 0.0959(17) Uani 1 1 d G . . . .
C9 C 0.3346(3) 0.19619(18) 0.3271(3) 0.0823(14) Uani 1 1 d G . . . .
C10 C 0.2595(4) 0.1658(2) 0.3807(3) 0.116(2) Uani 1 1 d G . . . .
H10 H 0.263986 0.197910 0.439490 0.140 Uiso 1 1 calc R U . . .
C11 C 0.1779(4) 0.0876(3) 0.3464(4) 0.127(3) Uani 1 1 d G . . . .
H11 H 0.127732 0.067284 0.382244 0.153 Uiso 1 1 calc R U . . .
C12 C 0.1713(3) 0.0397(2) 0.2585(4) 0.132(3) Uani 1 1 d G . . . .
H12 H 0.116665 -0.012700 0.235520 0.158 Uiso 1 1 calc R U . . .
C13 C 0.2463(4) 0.0700(2) 0.2049(3) 0.138(3) Uani 1 1 d G . . . .
H13 H 0.241851 0.037943 0.146041 0.165 Uiso 1 1 calc R U . . .
C32 C 0.5270(5) 0.9340(3) 0.2622(4) 0.0849(14) Uani 1 1 d . . . . .
H32 H 0.563714 0.977646 0.234482 0.102 Uiso 1 1 calc R U . . .
F1 F 0.1110(7) 0.8347(6) 0.4077(5) 0.234(4) Uani 1 1 d . . . . .
C40 C 0.2323(6) 0.7841(4) 0.5567(5) 0.0972(17) Uani 1 1 d . . . . .
C31 C 0.5149(5) 0.9545(3) 0.3526(4) 0.0882(15) Uani 1 1 d . . . . .
H31 H 0.543337 1.012061 0.385878 0.106 Uiso 1 1 calc R U . . .
C30 C 0.4608(5) 0.8901(3) 0.3938(4) 0.0864(14) Uani 1 1 d . . . . .
H30 H 0.452819 0.904033 0.454983 0.104 Uiso 1 1 calc R U . . .
O2 O 0.1818(6) 0.7220(4) 0.5836(6) 0.194(3) Uani 1 1 d . . . . .
C25 C -0.0524(5) 0.7236(5) -0.0102(5) 0.1029(18) Uani 1 1 d . . . . .
H25 H -0.137158 0.733721 -0.051417 0.123 Uiso 1 1 calc R U . . .
C26 C 0.0199(5) 0.7945(4) 0.0477(5) 0.1002(17) Uani 1 1 d . . . . .
H26 H -0.015019 0.853053 0.046102 0.120 Uiso 1 1 calc R U . . .
C41 C 0.1385(5) 0.8527(4) 0.5016(6) 0.1018(18) Uani 1 1 d . . . . .
C42 C 0.7913(5) 0.9122(3) 0.1767(4) 0.1134(19) Uiso 1 1 d G . . . .
C43 C 0.7105(5) 0.9238(4) 0.0814(4) 0.134(2) Uiso 1 1 d G . . . .
H43 H 0.675950 0.872381 0.038004 0.161 Uiso 1 1 calc R U . . .
C44 C 0.6813(6) 1.0121(5) 0.0509(4) 0.219(5) Uiso 1 1 d G . . . .
H44 H 0.627295 1.019854 -0.012917 0.262 Uiso 1 1 calc R U . . .
C45 C 0.7330(7) 1.0889(4) 0.1157(6) 0.183(4) Uiso 1 1 d G . . . .
H45 H 0.713469 1.148059 0.095297 0.220 Uiso 1 1 calc R U . . .
C46 C 0.8138(7) 1.0774(3) 0.2111(5) 0.179(4) Uiso 1 1 d G . . . .
H46 H 0.848298 1.128792 0.254433 0.215 Uiso 1 1 calc R U . . .
C47 C 0.8429(5) 0.9890(4) 0.2416(3) 0.127(2) Uiso 1 1 d G . . . .
H47 H 0.896955 0.981320 0.305357 0.152 Uiso 1 1 calc R U . . .
C15 C 0.4140(9) 0.1754(6) 0.1873(6) 0.140(3) Uani 1 1 d . . . . .
H15A H 0.394034 0.236742 0.166976 0.210 Uiso 1 1 calc R U . . .
H15B H 0.401159 0.133173 0.130706 0.210 Uiso 1 1 calc R U . . .
H15C H 0.503742 0.174422 0.229767 0.210 Uiso 1 1 calc R U . . .
C48 C 0.8194(9) 0.8247(6) 0.2085(7) 0.150(3) Uiso 1 1 d . . . . .
H48A H 0.908247 0.810972 0.213817 0.225 Uiso 1 1 calc R U . . .
H48B H 0.760381 0.780141 0.162266 0.225 Uiso 1 1 calc R U . . .
H48C H 0.809177 0.822135 0.271299 0.225 Uiso 1 1 calc R U . . .

loop_
_atom_site_aniso_label
_atom_site_aniso_U_11
_atom_site_aniso_U_22
_atom_site_aniso_U_33
_atom_site_aniso_U_23
_atom_site_aniso_U_13
_atom_site_aniso_U_12
Pd1 0.04619(17) 0.04007(16) 0.0641(2) 0.00929(11) 0.01637(13) -0.00166(10)
P1 0.0501(5) 0.0372(4) 0.0601(5) 0.0049(3) 0.0209(4) -0.0017(3)
N4 0.0486(16) 0.0472(15) 0.0651(19) 0.0029(13) 0.0138(14) -0.0072(12)
N3 0.0443(15) 0.0439(15) 0.091(2) 0.0214(15) 0.0121(15) -0.0012(12)
O1 0.065(2) 0.097(3) 0.167(4) 0.058(3) 0.032(2) 0.0179(18)
N1 0.0473(17) 0.0414(15) 0.110(3) 0.0111(16) 0.0124(17) -0.0026(12)
C22 0.0527(19) 0.0535(19) 0.058(2) 0.0083(15) 0.0219(16) -0.0053(15)
C3 0.0490(18) 0.0470(17) 0.057(2) 0.0104(14) 0.0205(15) 0.0019(13)
C35 0.062(2) 0.065(2) 0.069(3) -0.0062(19) 0.022(2) 0.0041(18)
C28 0.0517(19) 0.0405(16) 0.066(2) 0.0033(14) 0.0206(17) 0.0014(14)
C2 0.0474(18) 0.0524(19) 0.061(2) 0.0131(15) 0.0152(16) 0.0032(14)
C34 0.063(2) 0.0419(17) 0.073(2) 0.0016(16) 0.0320(19) -0.0020(15)
C21 0.056(2) 0.056(2) 0.069(2) 0.0054(17) 0.0194(18) -0.0069(16)
C20 0.052(2) 0.065(2) 0.073(3) -0.0016(19) 0.0204(19) -0.0108(17)
N2 0.053(2) 0.0485(19) 0.188(5) 0.035(2) 0.010(2) -0.0037(15)
C4 0.062(2) 0.0519(19) 0.062(2) 0.0139(16) 0.0270(18) 0.0036(16)
C7 0.052(2) 0.063(2) 0.063(2) 0.0144(17) 0.0155(17) -0.0054(16)
C6 0.047(2) 0.083(3) 0.081(3) 0.023(2) 0.0256(19) 0.0057(18)
C8 0.055(2) 0.077(3) 0.096(3) 0.014(2) 0.020(2) -0.0148(19)
C33 0.063(2) 0.0494(19) 0.087(3) -0.0010(18) 0.035(2) -0.0063(16)
C17 0.0509(19) 0.0526(19) 0.064(2) 0.0095(16) 0.0150(17) -0.0012(15)
C23 0.077(3) 0.061(2) 0.062(2) 0.0071(18) 0.016(2) -0.0125(19)
C5 0.062(2) 0.072(2) 0.084(3) 0.024(2) 0.038(2) 0.0214(19)
C19 0.048(2) 0.086(3) 0.064(2) 0.001(2) 0.0154(18) -0.0073(19)
C36 0.068(3) 0.073(3) 0.095(4) -0.008(2) 0.037(3) 0.003(2)
C1 0.049(2) 0.052(2) 0.105(3) 0.024(2) 0.017(2) 0.0010(16)
C18 0.049(2) 0.077(3) 0.068(3) 0.016(2) 0.0131(18) 0.0043(18)
F2 0.111(3) 0.086(2) 0.277(6) 0.049(3) 0.006(3) 0.013(2)
C27 0.059(2) 0.062(2) 0.089(3) 0.001(2) 0.016(2) 0.0072(18)
C29 0.076(3) 0.058(2) 0.074(3) -0.0012(19) 0.028(2) -0.0057(19)
C16 0.054(2) 0.061(2) 0.098(3) 0.031(2) 0.013(2) -0.0037(17)
C39 0.087(3) 0.072(3) 0.090(3) 0.028(2) 0.049(3) 0.015(2)
F3 0.075(2) 0.146(4) 0.332(8) -0.025(4) 0.077(3) 0.012(2)
C37 0.097(4) 0.074(3) 0.103(4) -0.001(3) 0.063(3) -0.004(2)
C38 0.116(4) 0.094(3) 0.092(4) 0.034(3) 0.062(3) 0.018(3)
C24 0.083(3) 0.105(4) 0.071(3) 0.000(3) 0.010(3) -0.030(3)
C14 0.067(3) 0.077(3) 0.153(5) 0.030(3) 0.045(3) -0.001(2)
C9 0.066(3) 0.047(2) 0.130(4) 0.015(2) 0.026(3) 0.0092(18)
C10 0.076(3) 0.071(3) 0.213(8) 0.052(4) 0.055(4) 0.001(2)
C11 0.097(4) 0.071(3) 0.235(9) 0.033(4) 0.079(5) -0.003(3)
C12 0.077(4) 0.063(3) 0.262(10) 0.020(4) 0.064(5) -0.009(3)
C13 0.103(5) 0.076(4) 0.246(10) -0.017(5) 0.080(6) -0.003(3)
C32 0.088(3) 0.052(2) 0.123(4) -0.003(2) 0.049(3) -0.017(2)
F1 0.191(6) 0.309(8) 0.144(5) -0.015(5) -0.014(4) 0.103(6)
C40 0.097(4) 0.066(3) 0.154(5) 0.026(3) 0.072(4) 0.014(3)
C31 0.084(3) 0.064(3) 0.116(4) -0.025(3) 0.039(3) -0.018(2)
C30 0.100(4) 0.074(3) 0.083(3) -0.021(2) 0.034(3) -0.013(3)
O2 0.174(5) 0.117(4) 0.378(10) 0.108(5) 0.188(7) 0.044(3)
C25 0.060(3) 0.134(5) 0.102(4) 0.023(4) 0.007(3) 0.001(3)
C26 0.067(3) 0.091(4) 0.129(5) 0.008(3) 0.016(3) 0.023(3)
C41 0.057(3) 0.090(4) 0.140(6) -0.016(3) 0.016(3) -0.005(2)
C15 0.169(7) 0.155(7) 0.121(6) 0.018(5) 0.079(6) -0.006(5)

loop_
_atom_type_symbol
_atom_type_description
_atom_type_scat_dispersion_real
_atom_type_scat_dispersion_imag
_atom_type_scat_source
C C 0.0033 0.0016 'International Tables Vol C Tables 4.2.6.8 and 6.1.1.4'
H H 0.0000 0.0000 'International Tables Vol C Tables 4.2.6.8 and 6.1.1.4'
F F 0.0171 0.0103 'International Tables Vol C Tables 4.2.6.8 and 6.1.1.4'
N N 0.0061 0.0033 'International Tables Vol C Tables 4.2.6.8 and 6.1.1.4'
O O 0.0106 0.0060 'International Tables Vol C Tables 4.2.6.8 and 6.1.1.4'
P P 0.1023 0.0942 'International Tables Vol C Tables 4.2.6.8 and 6.1.1.4'
Pd Pd -0.9988 1.0072 'International Tables Vol C Tables 4.2.6.8 and 6.1.1.4'

loop_
_geom_angle_atom_site_label_1
_geom_angle_atom_site_label_2
_geom_angle_atom_site_label_3
_geom_angle
_geom_angle_site_symmetry_1
_geom_angle_site_symmetry_3
_geom_angle_publ_flag
N4 Pd1 P1 99.78(8) . . ?
N3 Pd1 P1 166.74(11) . . ?
N3 Pd1 N4 79.87(11) . . ?
C3 Pd1 P1 93.99(10) . . ?
C3 Pd1 N4 161.66(13) . . ?
C3 Pd1 N3 89.48(12) . . ?
C22 P1 Pd1 120.47(11) . . ?
C22 P1 C34 101.02(18) . . ?
C28 P1 Pd1 112.54(13) . . ?
C28 P1 C22 104.02(16) . . ?
C28 P1 C34 106.12(16) . . ?
C34 P1 Pd1 111.22(12) . . ?
C21 N4 Pd1 128.8(3) . . ?
C17 N4 Pd1 113.0(2) . . ?
C17 N4 C21 117.6(3) . . ?
C1 N3 Pd1 123.0(3) . . ?
C1 N3 C16 117.8(3) . . ?
C16 N3 Pd1 115.8(2) . . ?
C2 N1 H1 116.8 . . ?
C1 N1 H1 116.8 . . ?
C1 N1 C2 126.4(3) . . ?
C23 C22 P1 119.2(3) . . ?
C27 C22 P1 122.0(3) . . ?
C27 C22 C23 118.8(4) . . ?
C2 C3 Pd1 121.2(2) . . ?
C4 C3 Pd1 121.5(3) . . ?
C4 C3 C2 116.4(3) . . ?
C34 C35 H35 119.9 . . ?
C34 C35 C36 120.2(4) . . ?
C36 C35 H35 119.9 . . ?
C33 C28 P1 122.7(3) . . ?
C33 C28 C29 119.3(3) . . ?
C29 C28 P1 118.0(3) . . ?
C3 C2 N1 121.5(3) . . ?
C3 C2 C7 122.7(3) . . ?
C7 C2 N1 115.8(3) . . ?
C35 C34 P1 120.2(3) . . ?
C39 C34 P1 121.9(3) . . ?
C39 C34 C35 117.9(4) . . ?
N4 C21 H21 118.4 . . ?
N4 C21 C20 123.3(4) . . ?
C20 C21 H21 118.4 . . ?
C21 C20 H20 120.7 . . ?
C21 C20 C19 118.7(4) . . ?
C19 C20 H20 120.7 . . ?
C1 N2 H2 118.5 . . ?
C1 N2 C9 123.1(4) . . ?
C9 N2 H2 118.5 . . ?
C3 C4 H4 119.1 . . ?
C5 C4 C3 121.9(3) . . ?
C5 C4 H4 119.1 . . ?
C2 C7 C8 122.0(4) . . ?
C6 C7 C2 117.8(3) . . ?
C6 C7 C8 120.2(4) . . ?
C7 C6 H6 119.6 . . ?
C5 C6 C7 120.9(4) . . ?
C5 C6 H6 119.6 . . ?
C7 C8 H8A 109.5 . . ?
C7 C8 H8B 109.5 . . ?
C7 C8 H8C 109.5 . . ?
H8A C8 H8B 109.5 . . ?
H8A C8 H8C 109.5 . . ?
H8B C8 H8C 109.5 . . ?
C28 C33 H33 119.9 . . ?
C28 C33 C32 120.2(4) . . ?
C32 C33 H33 119.9 . . ?
N4 C17 C18 122.0(3) . . ?
N4 C17 C16 118.4(3) . . ?
C18 C17 C16 119.6(3) . . ?
C22 C23 H23 119.8 . . ?
C24 C23 C22 120.4(4) . . ?
C24 C23 H23 119.8 . . ?
C4 C5 H5 119.9 . . ?
C6 C5 C4 120.2(4) . . ?
C6 C5 H5 119.9 . . ?
C20 C19 H19 120.6 . . ?
C18 C19 C20 118.8(4) . . ?
C18 C19 H19 120.6 . . ?
C35 C36 H36 119.8 . . ?
C37 C36 C35 120.4(4) . . ?
C37 C36 H36 119.8 . . ?
N3 C1 N1 120.9(3) . . ?
N3 C1 N2 123.0(4) . . ?
N2 C1 N1 116.2(3) . . ?
C17 C18 H18 120.1 . . ?
C19 C18 C17 119.7(4) . . ?
C19 C18 H18 120.1 . . ?
C22 C27 H27 120.2 . . ?
C22 C27 C26 119.7(4) . . ?
C26 C27 H27 120.2 . . ?
C28 C29 H29 120.0 . . ?
C30 C29 C28 120.1(4) . . ?
C30 C29 H29 120.0 . . ?
N3 C16 C17 112.4(3) . . ?
N3 C16 H16A 109.1 . . ?
N3 C16 H16B 109.1 . . ?
C17 C16 H16A 109.1 . . ?
C17 C16 H16B 109.1 . . ?
H16A C16 H16B 107.8 . . ?
C34 C39 H39 119.3 . . ?
C34 C39 C38 121.4(5) . . ?
C38 C39 H39 119.3 . . ?
C36 C37 H37 120.0 . . ?
C36 C37 C38 120.0(4) . . ?
C38 C37 H37 120.0 . . ?
C39 C38 H38 120.0 . . ?
C37 C38 C39 120.1(5) . . ?
C37 C38 H38 120.0 . . ?
C23 C24 H24 120.1 . . ?
C25 C24 C23 119.7(5) . . ?
C25 C24 H24 120.1 . . ?
C9 C14 C13 120.0 . . ?
C9 C14 C15 120.0(4) . . ?
C13 C14 C15 119.9(4) . . ?
C14 C9 N2 117.8(4) . . ?
C10 C9 N2 122.2(4) . . ?
C10 C9 C14 120.0 . . ?
C9 C10 H10 120.0 . . ?
C9 C10 C11 120.0 . . ?
C11 C10 H10 120.0 . . ?
C10 C11 H11 120.0 . . ?
C10 C11 C12 120.0 . . ?
C12 C11 H11 120.0 . . ?
C11 C12 H12 120.0 . . ?
C13 C12 C11 120.0 . . ?
C13 C12 H12 120.0 . . ?
C14 C13 H13 120.0 . . ?
C12 C13 C14 120.0 . . ?
C12 C13 H13 120.0 . . ?
C33 C32 H32 119.9 . . ?
C31 C32 C33 120.1(4) . . ?
C31 C32 H32 119.9 . . ?
O1 C40 O2 130.6(6) . . ?
O1 C40 C41 114.7(5) . . ?
O2 C40 C41 114.6(6) . . ?
C32 C31 H31 120.0 . . ?
C32 C31 C30 120.0(4) . . ?
C30 C31 H31 120.0 . . ?
C29 C30 H30 119.9 . . ?
C31 C30 C29 120.2(5) . . ?
C31 C30 H30 119.9 . . ?
C24 C25 H25 119.4 . . ?
C26 C25 C24 121.1(5) . . ?
C26 C25 H25 119.4 . . ?
C27 C26 H26 119.9 . . ?
C25 C26 C27 120.3(5) . . ?
C25 C26 H26 119.9 . . ?
F2 C41 F3 105.0(5) . . ?
F2 C41 F1 105.9(8) . . ?
F2 C41 C40 114.8(5) . . ?
F3 C41 F1 104.2(6) . . ?
F3 C41 C40 115.7(6) . . ?
F1 C41 C40 110.2(6) . . ?
C43 C42 C47 120.0 . . ?
C48 C42 C43 120.6(6) . . ?
C48 C42 C47 119.4(6) . . ?
C42 C43 H43 120.0 . . ?
C44 C43 C42 120.0 . . ?
C44 C43 H43 120.0 . . ?
C43 C44 H44 120.0 . . ?
C45 C44 C43 120.0 . . ?
C45 C44 H44 120.0 . . ?
C44 C45 H45 120.0 . . ?
C44 C45 C46 120.0 . . ?
C46 C45 H45 120.0 . . ?
C45 C46 H46 120.0 . . ?
C47 C46 C45 120.0 . . ?
C47 C46 H46 120.0 . . ?
C42 C47 H47 120.0 . . ?
C46 C47 C42 120.0 . . ?
C46 C47 H47 120.0 . . ?
C14 C15 H15A 109.5 . . ?
C14 C15 H15B 109.5 . . ?
C14 C15 H15C 109.5 . . ?
H15A C15 H15B 109.5 . . ?
H15A C15 H15C 109.5 . . ?
H15B C15 H15C 109.5 . . ?
C42 C48 H48A 109.5 . . ?
C42 C48 H48B 109.5 . . ?
C42 C48 H48C 109.5 . . ?
H48A C48 H48B 109.5 . . ?
H48A C48 H48C 109.5 . . ?
H48B C48 H48C 109.5 . . ?

loop_
_geom_bond_atom_site_label_1
_geom_bond_atom_site_label_2
_geom_bond_distance
_geom_bond_site_symmetry_2
_geom_bond_publ_flag
Pd1 P1 2.2841(9) . ?
Pd1 N4 2.156(3) . ?
Pd1 N3 2.046(3) . ?
Pd1 C3 1.998(3) . ?
P1 C22 1.823(4) . ?
P1 C28 1.821(3) . ?
P1 C34 1.841(4) . ?
N4 C21 1.350(5) . ?
N4 C17 1.338(5) . ?
N3 C1 1.305(5) . ?
N3 C16 1.450(5) . ?
O1 C40 1.208(6) . ?
N1 H1 0.8600 . ?
N1 C2 1.411(4) . ?
N1 C1 1.367(5) . ?
C22 C23 1.392(5) . ?
C22 C27 1.383(5) . ?
C3 C2 1.395(5) . ?
C3 C4 1.396(5) . ?
C35 H35 0.9300 . ?
C35 C34 1.394(5) . ?
C35 C36 1.397(6) . ?
C28 C33 1.381(5) . ?
C28 C29 1.390(6) . ?
C2 C7 1.407(5) . ?
C34 C39 1.377(6) . ?
C21 H21 0.9300 . ?
C21 C20 1.365(5) . ?
C20 H20 0.9300 . ?
C20 C19 1.385(6) . ?
N2 H2 0.8600 . ?
N2 C1 1.346(5) . ?
N2 C9 1.395(4) . ?
C4 H4 0.9300 . ?
C4 C5 1.377(5) . ?
C7 C6 1.381(6) . ?
C7 C8 1.513(5) . ?
C6 H6 0.9300 . ?
C6 C5 1.378(6) . ?
C8 H8A 0.9600 . ?
C8 H8B 0.9600 . ?
C8 H8C 0.9600 . ?
C33 H33 0.9300 . ?
C33 C32 1.388(6) . ?
C17 C18 1.388(5) . ?
C17 C16 1.500(5) . ?
C23 H23 0.9300 . ?
C23 C24 1.374(7) . ?
C5 H5 0.9300 . ?
C19 H19 0.9300 . ?
C19 C18 1.364(6) . ?
C36 H36 0.9300 . ?
C36 C37 1.359(7) . ?
C18 H18 0.9300 . ?
F2 C41 1.266(6) . ?
C27 H27 0.9300 . ?
C27 C26 1.395(7) . ?
C29 H29 0.9300 . ?
C29 C30 1.384(6) . ?
C16 H16A 0.9700 . ?
C16 H16B 0.9700 . ?
C39 H39 0.9300 . ?
C39 C38 1.383(7) . ?
F3 C41 1.294(7) . ?
C37 H37 0.9300 . ?
C37 C38 1.368(8) . ?
C38 H38 0.9300 . ?
C24 H24 0.9300 . ?
C24 C25 1.367(8) . ?
C14 C9 1.3900 . ?
C14 C13 1.3900 . ?
C14 C15 1.451(7) . ?
C9 C10 1.3900 . ?
C10 H10 0.9300 . ?
C10 C11 1.3900 . ?
C11 H11 0.9300 . ?
C11 C12 1.3900 . ?
C12 H12 0.9300 . ?
C12 C13 1.3900 . ?
C13 H13 0.9300 . ?
C32 H32 0.9300 . ?
C32 C31 1.376(7) . ?
F1 C41 1.301(9) . ?
C40 O2 1.206(6) . ?
C40 C41 1.496(8) . ?
C31 H31 0.9300 . ?
C31 C30 1.375(7) . ?
C30 H30 0.9300 . ?
C25 H25 0.9300 . ?
C25 C26 1.343(8) . ?
C26 H26 0.9300 . ?
C42 C43 1.3900 . ?
C42 C47 1.3900 . ?
C42 C48 1.383(9) . ?
C43 H43 0.9300 . ?
C43 C44 1.3900 . ?
C44 H44 0.9300 . ?
C44 C45 1.3900 . ?
C45 H45 0.9300 . ?
C45 C46 1.3900 . ?
C46 H46 0.9300 . ?
C46 C47 1.3900 . ?
C47 H47 0.9300 . ?
C15 H15A 0.9600 . ?
C15 H15B 0.9600 . ?
C15 H15C 0.9600 . ?
C48 H48A 0.9600 . ?
C48 H48B 0.9600 . ?
C48 H48C 0.9600 . ?

loop_
_geom_torsion_atom_site_label_1
_geom_torsion_atom_site_label_2
_geom_torsion_atom_site_label_3
_geom_torsion_atom_site_label_4
_geom_torsion
_geom_torsion_site_symmetry_1
_geom_torsion_site_symmetry_2
_geom_torsion_site_symmetry_3
_geom_torsion_site_symmetry_4
_geom_torsion_publ_flag
Pd1 P1 C22 C23 -54.2(3) . . . . ?
Pd1 P1 C22 C27 126.7(3) . . . . ?
Pd1 P1 C28 C33 143.5(3) . . . . ?
Pd1 P1 C28 C29 -38.0(3) . . . . ?
Pd1 P1 C34 C35 -30.5(3) . . . . ?
Pd1 P1 C34 C39 150.7(3) . . . . ?
Pd1 N4 C21 C20 171.2(3) . . . . ?
Pd1 N4 C17 C18 -172.6(3) . . . . ?
Pd1 N4 C17 C16 7.6(5) . . . . ?
Pd1 N3 C1 N1 -20.6(6) . . . . ?
Pd1 N3 C1 N2 160.6(4) . . . . ?
Pd1 N3 C16 C17 1.7(5) . . . . ?
Pd1 C3 C2 N1 -3.3(5) . . . . ?
Pd1 C3 C2 C7 175.0(3) . . . . ?
Pd1 C3 C4 C5 -173.2(3) . . . . ?
P1 C22 C23 C24 -179.8(4) . . . . ?
P1 C22 C27 C26 178.9(4) . . . . ?
P1 C28 C33 C32 177.7(4) . . . . ?
P1 C28 C29 C30 -177.8(4) . . . . ?
P1 C34 C39 C38 179.3(4) . . . . ?
N4 C21 C20 C19 -0.1(6) . . . . ?
N4 C17 C18 C19 0.0(6) . . . . ?
N4 C17 C16 N3 -6.4(6) . . . . ?
O1 C40 C41 F2 -41.1(9) . . . . ?
O1 C40 C41 F3 -163.8(6) . . . . ?
O1 C40 C41 F1 78.4(8) . . . . ?
N1 C2 C7 C6 174.8(4) . . . . ?
N1 C2 C7 C8 -3.4(6) . . . . ?
C22 P1 C28 C33 -84.4(3) . . . . ?
C22 P1 C28 C29 94.0(3) . . . . ?
C22 P1 C34 C35 -159.6(3) . . . . ?
C22 P1 C34 C39 21.6(4) . . . . ?
C22 C23 C24 C25 1.2(8) . . . . ?
C22 C27 C26 C25 0.5(9) . . . . ?
C3 C2 C7 C6 -3.6(6) . . . . ?
C3 C2 C7 C8 178.2(4) . . . . ?
C3 C4 C5 C6 0.2(6) . . . . ?
C35 C34 C39 C38 0.4(7) . . . . ?
C35 C36 C37 C38 0.1(8) . . . . ?
C28 P1 C22 C23 178.5(3) . . . . ?
C28 P1 C22 C27 -0.5(4) . . . . ?
C28 P1 C34 C35 92.2(3) . . . . ?
C28 P1 C34 C39 -86.6(4) . . . . ?
C28 C33 C32 C31 0.3(7) . . . . ?
C28 C29 C30 C31 -0.3(8) . . . . ?
C2 N1 C1 N3 -23.2(7) . . . . ?
C2 N1 C1 N2 155.6(5) . . . . ?
C2 C3 C4 C5 -3.9(6) . . . . ?
C2 C7 C6 C5 -0.4(6) . . . . ?
C34 P1 C22 C23 68.6(3) . . . . ?
C34 P1 C22 C27 -110.4(4) . . . . ?
C34 P1 C28 C33 21.7(4) . . . . ?
C34 P1 C28 C29 -159.9(3) . . . . ?
C34 C35 C36 C37 -1.0(7) . . . . ?
C34 C39 C38 C37 -1.3(8) . . . . ?
C21 N4 C17 C18 -0.4(6) . . . . ?
C21 N4 C17 C16 179.8(4) . . . . ?
C21 C20 C19 C18 -0.3(6) . . . . ?
C20 C19 C18 C17 0.4(6) . . . . ?
N2 C9 C10 C11 177.8(3) . . . . ?
C4 C3 C2 N1 -172.7(4) . . . . ?
C4 C3 C2 C7 5.7(6) . . . . ?
C7 C6 C5 C4 2.0(7) . . . . ?
C8 C7 C6 C5 177.9(4) . . . . ?
C33 C28 C29 C30 0.7(6) . . . . ?
C33 C32 C31 C30 0.1(8) . . . . ?
C17 N4 C21 C20 0.4(6) . . . . ?
C23 C22 C27 C26 -0.1(7) . . . . ?
C23 C24 C25 C26 -0.8(9) . . . . ?
C36 C35 C34 P1 -178.2(3) . . . . ?
C36 C35 C34 C39 0.7(6) . . . . ?
C36 C37 C38 C39 1.1(8) . . . . ?
C1 N3 C16 C17 161.6(4) . . . . ?
C1 N1 C2 C3 36.9(6) . . . . ?
C1 N1 C2 C7 -141.6(4) . . . . ?
C1 N2 C9 C14 89.9(6) . . . . ?
C1 N2 C9 C10 -88.0(6) . . . . ?
C18 C17 C16 N3 173.8(4) . . . . ?
C27 C22 C23 C24 -0.7(6) . . . . ?
C29 C28 C33 C32 -0.7(6) . . . . ?
C16 N3 C1 N1 -178.9(4) . . . . ?
C16 N3 C1 N2 2.3(7) . . . . ?
C16 C17 C18 C19 179.8(4) . . . . ?
C24 C25 C26 C27 0.0(10) . . . . ?
C14 C9 C10 C11 0.0 . . . . ?
C9 N2 C1 N3 178.1(5) . . . . ?
C9 N2 C1 N1 -0.7(8) . . . . ?
C9 C14 C13 C12 0.0 . . . . ?
C9 C10 C11 C12 0.0 . . . . ?
C10 C11 C12 C13 0.0 . . . . ?
C11 C12 C13 C14 0.0 . . . . ?
C13 C14 C9 N2 -177.9(3) . . . . ?
C13 C14 C9 C10 0.0 . . . . ?
C32 C31 C30 C29 -0.1(9) . . . . ?
O2 C40 C41 F2 141.6(8) . . . . ?
O2 C40 C41 F3 19.0(10) . . . . ?
O2 C40 C41 F1 -98.8(9) . . . . ?
C42 C43 C44 C45 0.0 . . . . ?
C43 C42 C47 C46 0.0 . . . . ?
C43 C44 C45 C46 0.0 . . . . ?
C44 C45 C46 C47 0.0 . . . . ?
C45 C46 C47 C42 0.0 . . . . ?
C47 C42 C43 C44 0.0 . . . . ?
C15 C14 C9 N2 7.1(5) . . . . ?
C15 C14 C9 C10 -175.0(5) . . . . ?
C15 C14 C13 C12 175.0(5) . . . . ?
C48 C42 C43 C44 179.0(6) . . . . ?
C48 C42 C47 C46 -179.0(6) . . . . ?
